data_4507117
loop_
_publ_author_name
'Zhang, Liangliang'
'Liu, Fuling'
'Guo, Yu'
'Wang, Xingpo'
'Guo, Jie'
'Wei, Yanhui'
'Chen, Zhen'
'Sun, Daofeng'

_publ_section_title
;
 Crystal Structure Diversities Based on
 4,4&#x2032;-(2,3,6,7-Tetramethoxyanthracene-9,10-diyl)dibenzoic Acid:
 From 2D Layer to 3D Net Framework
;
_journal_issue 12
_journal_name_full 'Crystal Growth &amp; Design'
_journal_page_first 6215
_journal_paper_doi 10.1021/cg301403w
_journal_volume 12
_journal_year 2012
_chemical_formula_sum 'C68 H80 Cd1.5 N4 O16'
_chemical_formula_weight 1377.96
_space_group_IT_number 2
_symmetry_cell_setting triclinic
_symmetry_space_group_name_Hall '-P 1'
_symmetry_space_group_name_H-M 'P -1'
_atom_sites_solution_hydrogens geom
_atom_sites_solution_primary direct
_atom_sites_solution_secondary difmap
_audit_creation_method SHELXL-97
_audit_update_record
;
2012-08-09 # Formatted by publCIF
;
_cell_angle_alpha 72.801(2)
_cell_angle_beta 70.522(2)
_cell_angle_gamma 68.048(2)
_cell_formula_units_Z 2
_cell_length_a 15.489(2)
_cell_length_b 16.205(2)
_cell_length_c 16.439(2)
_cell_measurement_reflns_used 8336
_cell_measurement_temperature 200(2)
_cell_measurement_theta_max 27.33
_cell_measurement_theta_min 2.22
_cell_volume 3538.3(8)
_computing_cell_refinement 'APEX2 Software Suite'
_computing_data_collection 'APEX2 Software Suite (Bruker,2005)'
_computing_data_reduction 'APEX2 Software Suite'
_computing_molecular_graphics 'DIAMOND (Brandenburg, 2008)'
_computing_publication_material 'PLATON (Spek, 2003)'
_computing_structure_refinement 'SHELXL-97 (Sheldrick, 2008)'
_computing_structure_solution 'SHELXS-97 (Sheldrick, 2008)'
_diffrn_ambient_temperature 200(2)
_diffrn_measured_fraction_theta_full 0.983
_diffrn_measured_fraction_theta_max 0.983
_diffrn_measurement_device_type 'Bruker APEX2 CCD area-detector diffractometer'
_diffrn_measurement_method 'phi and omega scans'
_diffrn_radiation_monochromator graphite
_diffrn_radiation_source 'fine-focus sealed tube'
_diffrn_radiation_type MoK\a
_diffrn_radiation_wavelength 0.71073
_diffrn_reflns_av_R_equivalents 0.0272
_diffrn_reflns_av_sigmaI/netI 0.0589
_diffrn_reflns_limit_h_max 18
_diffrn_reflns_limit_h_min -17
_diffrn_reflns_limit_k_max 19
_diffrn_reflns_limit_k_min -14
_diffrn_reflns_limit_l_max 19
_diffrn_reflns_limit_l_min -19
_diffrn_reflns_number 17402
_diffrn_reflns_theta_full 25.00
_diffrn_reflns_theta_max 25.00
_diffrn_reflns_theta_min 1.34
_exptl_absorpt_coefficient_mu 0.520
_exptl_absorpt_correction_T_max 0.9031
_exptl_absorpt_correction_T_min 0.8596
_exptl_absorpt_correction_type multi-scan
_exptl_absorpt_process_details 'APEX2 Software Suite (Bruker,2005)'
_exptl_crystal_colour yellowish
_exptl_crystal_density_diffrn 1.293
_exptl_crystal_density_method 'not measured'
_exptl_crystal_description block
_exptl_crystal_F_000 1432
_exptl_crystal_size_max 0.30
_exptl_crystal_size_mid 0.23
_exptl_crystal_size_min 0.20
_refine_diff_density_max 1.362
_refine_diff_density_min -1.396
_refine_diff_density_rms 0.135
_refine_ls_extinction_method none
_refine_ls_goodness_of_fit_ref 1.033
_refine_ls_hydrogen_treatment constr
_refine_ls_matrix_type full
_refine_ls_number_parameters 808
_refine_ls_number_reflns 12253
_refine_ls_number_restraints 0
_refine_ls_restrained_S_all 1.033
_refine_ls_R_factor_all 0.0682
_refine_ls_R_factor_gt 0.0543
_refine_ls_shift/su_max 0.030
_refine_ls_shift/su_mean 0.001
_refine_ls_structure_factor_coef Fsqd
_refine_ls_weighting_details 'calc w=1/[\s^2^(Fo^2^)+(0.1158P)^2^+2.9087P] where P=(Fo^2^+2Fc^2^)/3'
_refine_ls_weighting_scheme calc
_refine_ls_wR_factor_gt 0.1610
_refine_ls_wR_factor_ref 0.1770
_reflns_number_gt 9836
_reflns_number_total 12253
_reflns_threshold_expression >2sigma(I)
_cod_data_source_file cg301403w_si_002.cif
_cod_data_source_block 2
_cod_original_sg_symbol_H-M 'P-1   '
_cod_original_formula_sum 'C68 H80 Cd1.50 N4 O16'
_cod_database_code 4507117

loop_
_symmetry_equiv_pos_as_xyz
'x, y, z'
'-x, -y, -z'

loop_
_atom_site_label
_atom_site_type_symbol
_atom_site_fract_x
_atom_site_fract_y
_atom_site_fract_z
_atom_site_U_iso_or_equiv
_atom_site_adp_type
_atom_site_occupancy
_atom_site_symmetry_multiplicity
_atom_site_calc_flag
_atom_site_refinement_flags
Cd1 Cd 0.5000 0.5000 0.5000 0.02376(14) Uani 1 2 d S
Cd2 Cd 0.59768(2) 0.62119(2) 0.58806(2) 0.02460(12) Uani 1 1 d .
O1 O 0.1795(3) 0.8973(3) 0.7369(3) 0.0558(12) Uani 1 1 d .
O2 O -0.0743(3) 0.9399(3) 0.2493(3) 0.0490(10) Uani 1 1 d .
O3 O 0.2559(2) 0.4828(2) 0.4759(3) 0.0467(9) Uani 1 1 d .
O4 O 0.3855(2) 0.5275(2) 0.4240(2) 0.0325(7) Uani 1 1 d .
O5 O 0.2067(3) 0.9517(3) -0.0258(3) 0.0648(13) Uani 1 1 d .
O6 O 0.2422(3) 0.8446(3) 0.1173(3) 0.0569(11) Uani 1 1 d .
O7 O 0.5666(3) 0.5987(2) 0.4004(2) 0.0423(9) Uani 1 1 d .
O8 O 0.5706(3) 0.7049(2) 0.4608(2) 0.0397(8) Uani 1 1 d .
O9 O 0.6472(3) 0.7401(3) 0.5829(3) 0.0563(11) Uani 1 1 d .
O10 O 0.5887(2) 0.3946(2) 0.4155(2) 0.0321(7) Uani 1 1 d .
O11 O 0.5379(2) 0.3780(3) 0.3114(2) 0.0399(8) Uani 1 1 d .
O12 O 0.8841(3) 0.7492(3) 0.1735(3) 0.0482(10) Uani 1 1 d .
O13 O 1.0320(3) 0.7767(3) 0.0557(3) 0.0537(11) Uani 1 1 d .
O14 O 0.4994(10) 0.9031(8) 0.7028(8) 0.202(5) Uani 1 1 d .
O15 O 0.8909(7) 0.7332(6) 0.6991(7) 0.154(4) Uani 1 1 d .
O16 O 0.6768(3) 0.5621(3) 0.7027(3) 0.0622(12) Uani 1 1 d .
N1 N 0.6937(4) 0.8609(4) 0.4964(4) 0.0627(14) Uani 1 1 d .
N2 N 0.8244(5) 0.5087(5) 0.7285(5) 0.085(2) Uani 1 1 d .
N3 N 0.5058(8) 0.7789(8) 0.8187(7) 0.123(3) Uani 1 1 d .
N4 N 0.8578(6) 0.8305(7) 0.7895(7) 0.110(3) Uani 1 1 d .
C1 C 0.2950(3) 0.5434(3) 0.4559(3) 0.0336(11) Uani 1 1 d .
C2 C 0.2353(3) 0.6377(3) 0.4668(3) 0.0303(10) Uani 1 1 d .
C3 C 0.1376(4) 0.6568(3) 0.5076(4) 0.0407(12) Uani 1 1 d .
H3 H 0.1091 0.6092 0.5293 0.049 Uiso 1 1 calc R
C4 C 0.0812(3) 0.7446(3) 0.5169(4) 0.0398(12) Uani 1 1 d .
H4 H 0.0148 0.7564 0.5460 0.048 Uiso 1 1 calc R
C5 C 0.1209(3) 0.8157(3) 0.4840(3) 0.0329(11) Uani 1 1 d .
C6 C 0.2190(4) 0.7962(3) 0.4434(4) 0.0375(11) Uani 1 1 d .
H6 H 0.2475 0.8438 0.4207 0.045 Uiso 1 1 calc R
C7 C 0.2753(3) 0.7077(3) 0.4361(3) 0.0342(11) Uani 1 1 d .
H7 H 0.3423 0.6952 0.4096 0.041 Uiso 1 1 calc R
C8 C 0.1248(4) 0.9388(4) 0.6771(4) 0.0407(12) Uani 1 1 d .
C9 C 0.1226(4) 0.9004(3) 0.6153(3) 0.0373(12) Uani 1 1 d .
H9 H 0.1617 0.8399 0.6112 0.045 Uiso 1 1 calc R
C10 C 0.0620(3) 0.9500(3) 0.5558(3) 0.0340(11) Uani 1 1 d .
C11 C 0.0591(3) 0.9102(3) 0.4922(3) 0.0336(11) Uani 1 1 d .
C12 C -0.0022(3) 0.9596(3) 0.4355(3) 0.0321(11) Uani 1 1 d .
C13 C -0.0054(3) 0.9229(3) 0.3684(3) 0.0334(11) Uani 1 1 d .
H13 H 0.0351 0.8634 0.3611 0.040 Uiso 1 1 calc R
C14 C -0.0648(3) 0.9708(3) 0.3145(3) 0.0355(11) Uani 1 1 d .
C15 C -0.0038(4) 0.8584(4) 0.2262(4) 0.0489(14) Uani 1 1 d .
H15A H -0.0180 0.8428 0.1798 0.073 Uiso 1 1 calc R
H15B H -0.0048 0.8092 0.2780 0.073 Uiso 1 1 calc R
H15C H 0.0599 0.8670 0.2050 0.073 Uiso 1 1 calc R
C16 C 0.2335(5) 0.8033(4) 0.7372(5) 0.068(2) Uani 1 1 d .
H16A H 0.2705 0.7811 0.7816 0.102 Uiso 1 1 calc R
H16B H 0.2776 0.7969 0.6791 0.102 Uiso 1 1 calc R
H16C H 0.1893 0.7680 0.7511 0.102 Uiso 1 1 calc R
C17 C 0.5955(3) 0.3977(3) 0.3366(3) 0.0298(10) Uani 1 1 d .
C18 C 0.6773(3) 0.4231(3) 0.2677(3) 0.0296(10) Uani 1 1 d .
C19 C 0.6728(4) 0.4560(4) 0.1810(3) 0.0396(12) Uani 1 1 d .
H19 H 0.6163 0.4633 0.1652 0.048 Uiso 1 1 calc R
C20 C 0.7496(4) 0.4784(4) 0.1167(3) 0.0432(13) Uani 1 1 d .
H20 H 0.7440 0.5036 0.0579 0.052 Uiso 1 1 calc R
C21 C 0.8349(4) 0.4642(4) 0.1375(3) 0.0381(12) Uani 1 1 d .
C22 C 0.8393(4) 0.4312(4) 0.2250(3) 0.0420(13) Uani 1 1 d .
H22 H 0.8967 0.4212 0.2407 0.050 Uiso 1 1 calc R
C23 C 0.7610(4) 0.4129(4) 0.2890(3) 0.0390(12) Uani 1 1 d .
H23 H 0.7642 0.3930 0.3487 0.047 Uiso 1 1 calc R
C24 C 0.9425(4) 0.3492(4) 0.0085(3) 0.0431(13) Uani 1 1 d .
H24 H 0.8897 0.3360 0.0541 0.052 Uiso 1 1 calc R
C25 C 0.9698(4) 0.4258(4) 0.0051(3) 0.0408(13) Uani 1 1 d .
C26 C 0.9192(4) 0.4829(4) 0.0669(3) 0.0425(13) Uani 1 1 d .
C27 C 0.9486(4) 0.5575(4) 0.0622(3) 0.0415(13) Uani 1 1 d .
C28 C 0.8976(4) 0.6185(4) 0.1228(3) 0.0424(13) Uani 1 1 d .
H28 H 0.8419 0.6094 0.1667 0.051 Uiso 1 1 calc R
C29 C 0.9274(4) 0.6883(4) 0.1182(3) 0.0396(12) Uani 1 1 d .
C30 C 0.7964(4) 0.7423(5) 0.2364(4) 0.0546(16) Uani 1 1 d .
H30A H 0.7723 0.7897 0.2713 0.082 Uiso 1 1 calc R
H30B H 0.8081 0.6825 0.2755 0.082 Uiso 1 1 calc R
H30C H 0.7487 0.7498 0.2058 0.082 Uiso 1 1 calc R
C31 C 1.1163(5) 0.7947(5) -0.0074(4) 0.0619(18) Uani 1 1 d .
H31A H 1.1252 0.8475 0.0024 0.093 Uiso 1 1 calc R
H31B H 1.1083 0.8072 -0.0670 0.093 Uiso 1 1 calc R
H31C H 1.1727 0.7418 -0.0006 0.093 Uiso 1 1 calc R
C32 C 1.0097(4) 0.7044(4) 0.0517(3) 0.0408(13) Uani 1 1 d .
C33 C 0.5605(3) 0.7444(3) 0.3139(3) 0.0300(10) Uani 1 1 d .
C34 C 0.5372(4) 0.8360(3) 0.3119(3) 0.0349(11) Uani 1 1 d .
H34 H 0.5279 0.8561 0.3639 0.042 Uiso 1 1 calc R
C35 C 0.5276(4) 0.8988(3) 0.2343(3) 0.0390(12) Uani 1 1 d .
H35 H 0.5108 0.9616 0.2337 0.047 Uiso 1 1 calc R
C36 C 0.5423(4) 0.8699(3) 0.1574(3) 0.0328(10) Uani 1 1 d .
C37 C 0.5697(4) 0.7774(3) 0.1598(3) 0.0371(11) Uani 1 1 d .
H37 H 0.5835 0.7569 0.1070 0.045 Uiso 1 1 calc R
C38 C 0.5773(4) 0.7143(3) 0.2373(3) 0.0331(10) Uani 1 1 d .
H38 H 0.5937 0.6514 0.2381 0.040 Uiso 1 1 calc R
C39 C 0.5220(4) 0.9375(3) 0.0767(3) 0.0352(11) Uani 1 1 d .
C40 C 0.4418(4) 0.9439(3) 0.0503(3) 0.0355(11) Uani 1 1 d .
C41 C 0.3794(4) 0.8905(4) 0.1002(4) 0.0402(12) Uani 1 1 d .
H41 H 0.3913 0.8509 0.1536 0.048 Uiso 1 1 calc R
C42 C 0.3034(4) 0.8947(4) 0.0736(4) 0.0434(13) Uani 1 1 d .
C43 C 0.2605(5) 0.7843(5) 0.1970(6) 0.089(3) Uani 1 1 d .
H43A H 0.2127 0.7516 0.2228 0.133 Uiso 1 1 calc R
H43B H 0.2563 0.8191 0.2386 0.133 Uiso 1 1 calc R
H43C H 0.3250 0.7408 0.1845 0.133 Uiso 1 1 calc R
C44 C 0.1872(6) 1.0068(5) -0.1084(5) 0.083(3) Uani 1 1 d .
H44A H 0.1309 0.9988 -0.1161 0.125 Uiso 1 1 calc R
H44B H 0.2430 0.9881 -0.1568 0.125 Uiso 1 1 calc R
H44C H 0.1743 1.0707 -0.1082 0.125 Uiso 1 1 calc R
C45 C 0.2829(4) 0.9554(4) -0.0057(4) 0.0449(13) Uani 1 1 d .
C46 C 0.3373(4) 1.0111(4) -0.0523(3) 0.0396(12) Uani 1 1 d .
H46 H 0.3207 1.0536 -0.1028 0.047 Uiso 1 1 calc R
C47 C 0.4195(4) 1.0075(3) -0.0272(3) 0.0334(11) Uani 1 1 d .
C48 C 0.5664(3) 0.6766(3) 0.3988(3) 0.0310(10) Uani 1 1 d .
C49 C 0.6691(7) 0.9500(6) 0.4392(7) 0.094(3) Uani 1 1 d .
H49A H 0.6125 0.9579 0.4191 0.113 Uiso 1 1 calc R
H49B H 0.7236 0.9533 0.3867 0.113 Uiso 1 1 calc R
C50 C 0.6470(8) 1.0258(6) 0.4856(9) 0.134(4) Uani 1 1 d .
H50A H 0.6327 1.0842 0.4447 0.202 Uiso 1 1 calc R
H50B H 0.7027 1.0180 0.5061 0.202 Uiso 1 1 calc R
H50C H 0.5912 1.0246 0.5360 0.202 Uiso 1 1 calc R
C51 C 0.7892(5) 0.8202(6) 0.5142(6) 0.075(2) Uani 1 1 d .
H51A H 0.7826 0.7901 0.5769 0.090 Uiso 1 1 calc R
H51B H 0.8187 0.8685 0.5029 0.090 Uiso 1 1 calc R
C52 C 0.8533(6) 0.7523(7) 0.4576(7) 0.104(3) Uani 1 1 d .
H52A H 0.9163 0.7260 0.4710 0.155 Uiso 1 1 calc R
H52B H 0.8610 0.7823 0.3955 0.155 Uiso 1 1 calc R
H52C H 0.8245 0.7041 0.4691 0.155 Uiso 1 1 calc R
C53 C 0.6324(5) 0.8144(5) 0.5318(5) 0.0623(18) Uani 1 1 d .
H53 H 0.5722 0.8394 0.5170 0.075 Uiso 1 1 calc R
C54 C 0.7589(6) 0.5653(5) 0.6883(6) 0.081(2) Uani 1 1 d .
H54 H 0.7761 0.6135 0.6438 0.097 Uiso 1 1 calc R
C55 C 0.8040(10) 0.4280(9) 0.7931(10) 0.148(5) Uani 1 1 d .
H55A H 0.7623 0.4060 0.7757 0.178 Uiso 1 1 calc R
H55B H 0.8643 0.3782 0.7984 0.178 Uiso 1 1 calc R
C56 C 0.9224(8) 0.5171(8) 0.7051(11) 0.150(6) Uani 1 1 d .
H56A H 0.9407 0.5085 0.7599 0.180 Uiso 1 1 calc R
H56B H 0.9208 0.5794 0.6720 0.180 Uiso 1 1 calc R
C57 C 0.9983(9) 0.4505(11) 0.6508(12) 0.182(7) Uani 1 1 d .
H57A H 1.0609 0.4593 0.6389 0.273 Uiso 1 1 calc R
H57B H 0.9825 0.4603 0.5950 0.273 Uiso 1 1 calc R
H57C H 1.0010 0.3885 0.6831 0.273 Uiso 1 1 calc R
C58 C 0.7552(16) 0.461(2) 0.8747(15) 0.37(2) Uani 1 1 d .
H58A H 0.7377 0.4114 0.9214 0.552 Uiso 1 1 calc R
H58B H 0.6969 0.5111 0.8672 0.552 Uiso 1 1 calc R
H58C H 0.7980 0.4817 0.8906 0.552 Uiso 1 1 calc R
C59 C 0.8868(10) 0.7533(11) 0.7693(13) 0.172(7) Uani 1 1 d .
H59 H 0.9086 0.7033 0.8131 0.207 Uiso 1 1 calc R
C60 C 0.8362(12) 0.9136(12) 0.7126(10) 0.167(6) Uani 1 1 d .
H60A H 0.8617 0.9609 0.7134 0.200 Uiso 1 1 calc R
H60B H 0.8669 0.8943 0.6551 0.200 Uiso 1 1 calc R
C61 C 0.8491(9) 0.8534(10) 0.8700(10) 0.143(5) Uani 1 1 d .
H61A H 0.8558 0.7972 0.9157 0.172 Uiso 1 1 calc R
H61B H 0.7834 0.8946 0.8884 0.172 Uiso 1 1 calc R
C62 C 0.7349(12) 0.9481(13) 0.7253(14) 0.226(10) Uani 1 1 d .
H62A H 0.7190 1.0000 0.6780 0.339 Uiso 1 1 calc R
H62B H 0.7054 0.9674 0.7821 0.339 Uiso 1 1 calc R
H62C H 0.7105 0.9006 0.7247 0.339 Uiso 1 1 calc R
C63 C 0.9177(9) 0.8964(10) 0.8685(9) 0.141(4) Uani 1 1 d .
H63A H 0.9046 0.9096 0.9267 0.211 Uiso 1 1 calc R
H63B H 0.9111 0.9530 0.8246 0.211 Uiso 1 1 calc R
H63C H 0.9833 0.8554 0.8532 0.211 Uiso 1 1 calc R
C64 C 0.4883(14) 0.8275(12) 0.7437(10) 0.167(7) Uani 1 1 d .
H64 H 0.4631 0.8015 0.7155 0.201 Uiso 1 1 calc R
C65 C 0.5438(12) 0.8121(13) 0.8686(13) 0.198(8) Uani 1 1 d .
H65A H 0.4991 0.8169 0.9276 0.237 Uiso 1 1 calc R
H65B H 0.5483 0.8735 0.8381 0.237 Uiso 1 1 calc R
C66 C 0.4861(11) 0.6892(11) 0.8618(10) 0.159(6) Uani 1 1 d .
H66A H 0.4755 0.6655 0.8181 0.191 Uiso 1 1 calc R
H66B H 0.5430 0.6450 0.8818 0.191 Uiso 1 1 calc R
C67 C 0.4056(15) 0.6980(14) 0.9338(10) 0.221(9) Uani 1 1 d .
H67A H 0.3942 0.6390 0.9593 0.331 Uiso 1 1 calc R
H67B H 0.3492 0.7419 0.9142 0.331 Uiso 1 1 calc R
H67C H 0.4170 0.7192 0.9782 0.331 Uiso 1 1 calc R
C68 C 0.6396(15) 0.7512(17) 0.8786(19) 0.298(15) Uani 1 1 d .
H68A H 0.6640 0.7760 0.9109 0.447 Uiso 1 1 calc R
H68B H 0.6838 0.7460 0.8203 0.447 Uiso 1 1 calc R
H68C H 0.6347 0.6911 0.9111 0.447 Uiso 1 1 calc R

loop_
_atom_site_aniso_label
_atom_site_aniso_U_11
_atom_site_aniso_U_22
_atom_site_aniso_U_33
_atom_site_aniso_U_23
_atom_site_aniso_U_13
_atom_site_aniso_U_12
Cd1 0.0272(2) 0.0207(2) 0.0206(2) -0.00352(17) -0.00123(18) -0.00880(18)
Cd2 0.02399(19) 0.02274(19) 0.0233(2) -0.00460(13) -0.00081(13) -0.00742(13)
O1 0.063(3) 0.046(2) 0.067(3) -0.028(2) -0.048(2) 0.0130(19)
O2 0.055(2) 0.047(2) 0.058(2) -0.033(2) -0.032(2) 0.0035(18)
O3 0.0358(19) 0.0280(19) 0.073(3) -0.0172(18) -0.0093(19) -0.0046(16)
O4 0.0287(17) 0.0277(17) 0.0332(18) -0.0089(14) -0.0078(14) 0.0022(14)
O5 0.078(3) 0.059(3) 0.085(3) 0.025(2) -0.060(3) -0.047(2)
O6 0.054(2) 0.051(2) 0.069(3) 0.023(2) -0.027(2) -0.037(2)
O7 0.060(2) 0.0269(18) 0.0304(19) -0.0001(14) 0.0040(16) -0.0199(17)
O8 0.057(2) 0.0342(19) 0.0284(19) 0.0054(15) -0.0147(16) -0.0204(17)
O9 0.068(3) 0.044(2) 0.070(3) -0.001(2) -0.027(2) -0.030(2)
O10 0.0322(17) 0.0297(17) 0.0252(17) -0.0087(14) 0.0022(14) -0.0050(14)
O11 0.0321(18) 0.058(2) 0.0361(19) -0.0194(17) 0.0070(15) -0.0267(17)
O12 0.044(2) 0.061(2) 0.052(2) -0.039(2) 0.0133(17) -0.0298(19)
O13 0.061(2) 0.063(3) 0.055(2) -0.037(2) 0.0172(19) -0.048(2)
O14 0.302(15) 0.160(9) 0.165(10) -0.056(8) -0.016(10) -0.113(10)
O15 0.157(8) 0.143(7) 0.161(8) -0.090(7) 0.028(6) -0.060(6)
O16 0.064(3) 0.062(3) 0.062(3) -0.002(2) -0.031(2) -0.015(2)
N1 0.069(4) 0.053(3) 0.075(4) 0.003(3) -0.024(3) -0.035(3)
N2 0.081(4) 0.070(4) 0.115(6) -0.008(4) -0.065(4) -0.006(3)
N3 0.158(9) 0.142(8) 0.105(7) -0.046(7) -0.008(6) -0.089(7)
N4 0.114(7) 0.108(7) 0.123(7) -0.048(6) -0.027(6) -0.031(5)
C1 0.031(3) 0.030(3) 0.035(3) -0.007(2) -0.013(2) 0.001(2)
C2 0.030(2) 0.030(2) 0.030(2) -0.010(2) -0.012(2) 0.000(2)
C3 0.031(3) 0.033(3) 0.060(4) -0.014(2) -0.013(2) -0.006(2)
C4 0.024(2) 0.036(3) 0.061(4) -0.024(3) -0.011(2) 0.001(2)
C5 0.034(2) 0.029(2) 0.039(3) -0.016(2) -0.019(2) 0.001(2)
C6 0.035(3) 0.032(3) 0.047(3) -0.014(2) -0.010(2) -0.006(2)
C7 0.027(2) 0.032(3) 0.039(3) -0.014(2) -0.009(2) 0.002(2)
C8 0.039(3) 0.041(3) 0.048(3) -0.020(2) -0.026(2) 0.003(2)
C9 0.038(3) 0.032(3) 0.042(3) -0.019(2) -0.019(2) 0.005(2)
C10 0.034(2) 0.031(3) 0.039(3) -0.015(2) -0.015(2) 0.000(2)
C11 0.031(2) 0.032(3) 0.042(3) -0.017(2) -0.014(2) -0.002(2)
C12 0.030(2) 0.031(2) 0.040(3) -0.016(2) -0.016(2) -0.001(2)
C13 0.032(2) 0.030(2) 0.042(3) -0.019(2) -0.016(2) 0.001(2)
C14 0.037(3) 0.037(3) 0.039(3) -0.021(2) -0.016(2) -0.003(2)
C15 0.052(3) 0.049(3) 0.056(4) -0.032(3) -0.022(3) -0.002(3)
C16 0.077(5) 0.054(4) 0.072(5) -0.027(3) -0.054(4) 0.024(3)
C17 0.027(2) 0.023(2) 0.032(3) -0.0125(19) 0.0018(19) -0.0015(19)
C18 0.029(2) 0.031(2) 0.027(2) -0.015(2) 0.0058(19) -0.012(2)
C19 0.037(3) 0.053(3) 0.036(3) -0.013(2) 0.001(2) -0.027(2)
C20 0.050(3) 0.062(4) 0.025(3) -0.011(2) 0.002(2) -0.034(3)
C21 0.042(3) 0.047(3) 0.034(3) -0.020(2) 0.009(2) -0.032(2)
C22 0.038(3) 0.059(3) 0.041(3) -0.021(3) 0.000(2) -0.028(3)
C23 0.042(3) 0.056(3) 0.023(2) -0.016(2) 0.004(2) -0.024(3)
C24 0.045(3) 0.057(3) 0.039(3) -0.023(3) 0.013(2) -0.039(3)
C25 0.044(3) 0.050(3) 0.041(3) -0.025(3) 0.010(2) -0.033(3)
C26 0.043(3) 0.058(3) 0.038(3) -0.026(3) 0.014(2) -0.037(3)
C27 0.044(3) 0.057(3) 0.037(3) -0.026(3) 0.011(2) -0.036(3)
C28 0.040(3) 0.060(3) 0.037(3) -0.026(3) 0.013(2) -0.035(3)
C29 0.040(3) 0.052(3) 0.038(3) -0.027(3) 0.006(2) -0.025(2)
C30 0.043(3) 0.073(4) 0.055(4) -0.041(3) 0.017(3) -0.030(3)
C31 0.071(4) 0.070(4) 0.064(4) -0.029(3) 0.013(3) -0.057(4)
C32 0.047(3) 0.049(3) 0.040(3) -0.019(2) 0.003(2) -0.034(3)
C33 0.032(2) 0.027(2) 0.031(3) 0.0028(19) -0.009(2) -0.015(2)
C34 0.050(3) 0.029(2) 0.028(3) -0.001(2) -0.013(2) -0.014(2)
C35 0.053(3) 0.026(2) 0.042(3) 0.003(2) -0.020(3) -0.017(2)
C36 0.042(3) 0.033(3) 0.029(3) 0.005(2) -0.016(2) -0.021(2)
C37 0.054(3) 0.038(3) 0.029(3) 0.000(2) -0.016(2) -0.026(2)
C38 0.043(3) 0.029(2) 0.033(3) -0.001(2) -0.010(2) -0.020(2)
C39 0.047(3) 0.034(3) 0.034(3) 0.003(2) -0.020(2) -0.022(2)
C40 0.047(3) 0.033(3) 0.034(3) 0.004(2) -0.018(2) -0.021(2)
C41 0.051(3) 0.036(3) 0.040(3) 0.010(2) -0.022(2) -0.024(2)
C42 0.048(3) 0.042(3) 0.049(3) 0.009(2) -0.021(3) -0.029(3)
C43 0.067(4) 0.086(5) 0.103(6) 0.057(5) -0.043(4) -0.052(4)
C44 0.113(6) 0.079(5) 0.099(6) 0.035(4) -0.085(5) -0.063(5)
C45 0.055(3) 0.041(3) 0.055(3) 0.005(3) -0.032(3) -0.028(3)
C46 0.051(3) 0.040(3) 0.041(3) 0.007(2) -0.029(3) -0.024(2)
C47 0.048(3) 0.032(2) 0.033(3) 0.003(2) -0.023(2) -0.022(2)
C48 0.030(2) 0.031(3) 0.025(2) 0.002(2) -0.0022(19) -0.012(2)
C49 0.104(7) 0.073(5) 0.109(7) 0.017(5) -0.034(6) -0.051(5)
C50 0.129(9) 0.065(6) 0.198(13) -0.023(7) -0.019(9) -0.039(6)
C51 0.070(5) 0.082(5) 0.095(6) -0.019(4) -0.026(4) -0.041(4)
C52 0.073(5) 0.112(8) 0.131(9) -0.038(7) -0.015(6) -0.032(5)
C53 0.069(4) 0.052(4) 0.083(5) -0.006(4) -0.033(4) -0.030(3)
C54 0.082(5) 0.070(5) 0.108(7) 0.008(4) -0.063(5) -0.027(4)
C55 0.117(9) 0.139(11) 0.148(12) 0.033(9) -0.068(9) -0.010(8)
C56 0.118(9) 0.088(7) 0.288(18) -0.023(9) -0.131(11) -0.020(7)
C57 0.087(8) 0.162(14) 0.244(19) -0.022(13) -0.029(10) -0.005(9)
C58 0.21(2) 0.52(5) 0.17(2) -0.03(3) -0.089(18) 0.11(3)
C59 0.116(10) 0.156(13) 0.27(2) -0.140(14) -0.024(11) -0.011(9)
C60 0.170(15) 0.205(17) 0.149(13) -0.062(13) 0.014(11) -0.109(13)
C61 0.105(8) 0.177(13) 0.179(13) -0.091(11) -0.035(8) -0.034(8)
C62 0.126(12) 0.26(2) 0.32(3) -0.20(2) 0.048(14) -0.069(13)
C63 0.132(10) 0.164(12) 0.150(11) -0.040(10) -0.033(9) -0.066(9)
C64 0.253(19) 0.171(15) 0.100(10) -0.034(10) 0.016(11) -0.135(15)
C65 0.143(13) 0.215(18) 0.28(2) -0.161(18) -0.027(14) -0.045(12)
C66 0.159(12) 0.186(14) 0.169(13) -0.098(12) 0.015(10) -0.095(11)
C67 0.25(2) 0.30(2) 0.129(13) -0.084(15) 0.055(13) -0.159(19)
C68 0.168(19) 0.31(3) 0.43(4) -0.03(3) -0.11(2) -0.09(2)

loop_
_atom_type_symbol
_atom_type_description
_atom_type_scat_dispersion_real
_atom_type_scat_dispersion_imag
_atom_type_scat_source
C C 0.0033 0.0016 'International Tables Vol C Tables 4.2.6.8 and 6.1.1.4'
H H 0.0000 0.0000 'International Tables Vol C Tables 4.2.6.8 and 6.1.1.4'
Cd Cd -0.8075 1.2024 'International Tables Vol C Tables 4.2.6.8 and 6.1.1.4'
N N 0.0061 0.0033 'International Tables Vol C Tables 4.2.6.8 and 6.1.1.4'
O O 0.0106 0.0060 'International Tables Vol C Tables 4.2.6.8 and 6.1.1.4'

loop_
_geom_angle_atom_site_label_1
_geom_angle_atom_site_label_2
_geom_angle_atom_site_label_3
_geom_angle
_geom_angle_site_symmetry_1
_geom_angle_site_symmetry_3
O7 Cd1 O7 180.00(14) 2_666 .
O7 Cd1 O10 90.73(12) 2_666 .
O7 Cd1 O10 89.27(12) . .
O7 Cd1 O10 89.27(12) 2_666 2_666
O7 Cd1 O10 90.73(12) . 2_666
O10 Cd1 O10 180.000(1) . 2_666
O7 Cd1 O4 87.45(13) 2_666 .
O7 Cd1 O4 92.55(13) . .
O10 Cd1 O4 83.54(11) . .
O10 Cd1 O4 96.46(11) 2_666 .
O7 Cd1 O4 92.55(13) 2_666 2_666
O7 Cd1 O4 87.45(13) . 2_666
O10 Cd1 O4 96.46(11) . 2_666
O10 Cd1 O4 83.54(11) 2_666 2_666
O4 Cd1 O4 180.000(1) . 2_666
O11 Cd2 O8 111.01(14) 2_666 .
O11 Cd2 O9 111.06(15) 2_666 .
O8 Cd2 O9 80.84(14) . .
O11 Cd2 O16 87.99(15) 2_666 .
O8 Cd2 O16 155.88(15) . .
O9 Cd2 O16 78.40(16) . .
O11 Cd2 O3 140.30(13) 2_666 2_666
O8 Cd2 O3 94.77(14) . 2_666
O9 Cd2 O3 102.21(14) . 2_666
O16 Cd2 O3 77.88(15) . 2_666
O11 Cd2 O4 89.01(12) 2_666 2_666
O8 Cd2 O4 103.13(12) . 2_666
O9 Cd2 O4 156.91(14) . 2_666
O16 Cd2 O4 91.52(14) . 2_666
O3 Cd2 O4 55.04(11) 2_666 2_666
O11 Cd2 C1 114.72(15) 2_666 2_666
O8 Cd2 C1 101.92(14) . 2_666
O9 Cd2 C1 129.10(16) . 2_666
O16 Cd2 C1 82.13(15) . 2_666
O3 Cd2 C1 27.26(13) 2_666 2_666
O4 Cd2 C1 27.90(13) 2_666 2_666
C8 O1 C16 116.6(4) . .
C14 O2 C15 116.6(4) . .
C1 O3 Cd2 91.7(3) . 2_666
C1 O4 Cd1 127.0(3) . .
C1 O4 Cd2 91.0(3) . 2_666
Cd1 O4 Cd2 102.69(12) . 2_666
C45 O5 C44 116.5(5) . .
C42 O6 C43 116.3(4) . .
C48 O7 Cd1 133.8(3) . .
C48 O8 Cd2 126.0(3) . .
C53 O9 Cd2 126.1(4) . .
C17 O10 Cd1 129.7(3) . .
C17 O11 Cd2 112.7(3) . 2_666
C29 O12 C30 117.2(4) . .
C32 O13 C31 117.0(4) . .
C54 O16 Cd2 119.5(5) . .
C53 N1 C49 121.4(6) . .
C53 N1 C51 118.1(6) . .
C49 N1 C51 120.5(6) . .
C54 N2 C55 119.0(8) . .
C54 N2 C56 122.0(9) . .
C55 N2 C56 118.6(8) . .
C64 N3 C65 119.9(13) . .
C64 N3 C66 124.7(11) . .
C65 N3 C66 115.3(13) . .
C59 N4 C61 129.5(14) . .
C59 N4 C60 115.3(13) . .
C61 N4 C60 114.9(10) . .
O3 C1 O4 121.8(4) . .
O3 C1 C2 120.0(4) . .
O4 C1 C2 118.2(4) . .
O3 C1 Cd2 61.1(2) . 2_666
O4 C1 Cd2 61.1(2) . 2_666
C2 C1 Cd2 171.9(3) . 2_666
C7 C2 C3 118.8(4) . .
C7 C2 C1 121.0(4) . .
C3 C2 C1 120.2(4) . .
C4 C3 C2 120.6(5) . .
C4 C3 H3 119.7 . .
C2 C3 H3 119.7 . .
C3 C4 C5 120.7(5) . .
C3 C4 H4 119.6 . .
C5 C4 H4 119.6 . .
C4 C5 C6 118.5(4) . .
C4 C5 C11 120.2(4) . .
C6 C5 C11 121.3(5) . .
C7 C6 C5 120.4(5) . .
C7 C6 H6 119.8 . .
C5 C6 H6 119.8 . .
C2 C7 C6 121.0(5) . .
C2 C7 H7 119.5 . .
C6 C7 H7 119.5 . .
C9 C8 O1 125.4(5) . .
C9 C8 C14 120.2(4) . 2_576
O1 C8 C14 114.4(4) . 2_576
C8 C9 C10 121.0(4) . .
C8 C9 H9 119.5 . .
C10 C9 H9 119.5 . .
C11 C10 C12 120.4(4) . 2_576
C11 C10 C9 121.1(4) . .
C12 C10 C9 118.5(4) 2_576 .
C10 C11 C12 120.1(4) . .
C10 C11 C5 120.2(4) . .
C12 C11 C5 119.7(4) . .
C11 C12 C13 122.1(4) . .
C11 C12 C10 119.5(4) . 2_576
C13 C12 C10 118.5(4) . 2_576
C14 C13 C12 121.6(4) . .
C14 C13 H13 119.2 . .
C12 C13 H13 119.2 . .
C13 C14 O2 125.5(4) . .
C13 C14 C8 120.3(4) . 2_576
O2 C14 C8 114.3(4) . 2_576
O2 C15 H15A 109.5 . .
O2 C15 H15B 109.5 . .
H15A C15 H15B 109.5 . .
O2 C15 H15C 109.5 . .
H15A C15 H15C 109.5 . .
H15B C15 H15C 109.5 . .
O1 C16 H16A 109.5 . .
O1 C16 H16B 109.5 . .
H16A C16 H16B 109.5 . .
O1 C16 H16C 109.5 . .
H16A C16 H16C 109.5 . .
H16B C16 H16C 109.5 . .
O10 C17 O11 123.8(4) . .
O10 C17 C18 119.0(4) . .
O11 C17 C18 117.2(4) . .
C19 C18 C23 118.3(4) . .
C19 C18 C17 121.0(4) . .
C23 C18 C17 120.6(4) . .
C18 C19 C20 120.9(5) . .
C18 C19 H19 119.5 . .
C20 C19 H19 119.5 . .
C19 C20 C21 120.5(5) . .
C19 C20 H20 119.7 . .
C21 C20 H20 119.7 . .
C22 C21 C20 118.5(4) . .
C22 C21 C26 121.4(5) . .
C20 C21 C26 120.1(5) . .
C23 C22 C21 120.4(5) . .
C23 C22 H22 119.8 . .
C21 C22 H22 119.8 . .
C22 C23 C18 121.2(5) . .
C22 C23 H23 119.4 . .
C18 C23 H23 119.4 . .
C32 C24 C25 121.2(5) 2_765 .
C32 C24 H24 119.4 2_765 .
C25 C24 H24 119.4 . .
C26 C25 C27 120.1(4) . 2_765
C26 C25 C24 121.5(4) . .
C27 C25 C24 118.4(4) 2_765 .
C25 C26 C27 120.2(4) . .
C25 C26 C21 119.7(4) . .
C27 C26 C21 120.2(4) . .
C26 C27 C25 119.7(4) . 2_765
C26 C27 C28 121.8(4) . .
C25 C27 C28 118.4(4) 2_765 .
C29 C28 C27 121.1(4) . .
C29 C28 H28 119.5 . .
C27 C28 H28 119.5 . .
C28 C29 O12 125.2(4) . .
C28 C29 C32 120.5(4) . .
O12 C29 C32 114.2(4) . .
O12 C30 H30A 109.5 . .
O12 C30 H30B 109.5 . .
H30A C30 H30B 109.5 . .
O12 C30 H30C 109.5 . .
H30A C30 H30C 109.5 . .
H30B C30 H30C 109.5 . .
O13 C31 H31A 109.5 . .
O13 C31 H31B 109.5 . .
H31A C31 H31B 109.5 . .
O13 C31 H31C 109.5 . .
H31A C31 H31C 109.5 . .
H31B C31 H31C 109.5 . .
C24 C32 O13 125.6(4) 2_765 .
C24 C32 C29 120.3(4) 2_765 .
O13 C32 C29 114.1(4) . .
C34 C33 C38 120.1(4) . .
C34 C33 C48 120.4(4) . .
C38 C33 C48 119.5(4) . .
C33 C34 C35 120.3(4) . .
C33 C34 H34 119.9 . .
C35 C34 H34 119.9 . .
C34 C35 C36 120.3(4) . .
C34 C35 H35 119.8 . .
C36 C35 H35 119.8 . .
C37 C36 C35 118.5(4) . .
C37 C36 C39 121.1(4) . .
C35 C36 C39 120.3(4) . .
C38 C37 C36 121.6(4) . .
C38 C37 H37 119.2 . .
C36 C37 H37 119.2 . .
C37 C38 C33 119.0(4) . .
C37 C38 H38 120.5 . .
C33 C38 H38 120.5 . .
C47 C39 C40 120.2(4) 2_675 .
C47 C39 C36 122.1(4) 2_675 .
C40 C39 C36 117.6(4) . .
C39 C40 C41 121.7(5) . .
C39 C40 C47 119.8(4) . .
C41 C40 C47 118.4(4) . .
C42 C41 C40 121.8(5) . .
C42 C41 H41 119.1 . .
C40 C41 H41 119.1 . .
O6 C42 C41 124.8(5) . .
O6 C42 C45 115.2(4) . .
C41 C42 C45 120.0(5) . .
O6 C43 H43A 109.5 . .
O6 C43 H43B 109.5 . .
H43A C43 H43B 109.5 . .
O6 C43 H43C 109.5 . .
H43A C43 H43C 109.5 . .
H43B C43 H43C 109.5 . .
O5 C44 H44A 109.5 . .
O5 C44 H44B 109.5 . .
H44A C44 H44B 109.5 . .
O5 C44 H44C 109.5 . .
H44A C44 H44C 109.5 . .
H44B C44 H44C 109.5 . .
O5 C45 C46 126.0(5) . .
O5 C45 C42 114.2(4) . .
C46 C45 C42 119.8(4) . .
C45 C46 C47 121.8(5) . .
C45 C46 H46 119.1 . .
C47 C46 H46 119.1 . .
C39 C47 C40 119.9(4) 2_675 .
C39 C47 C46 122.1(4) 2_675 .
C40 C47 C46 117.9(4) . .
O7 C48 O8 127.2(4) . .
O7 C48 C33 116.8(4) . .
O8 C48 C33 116.0(4) . .
N1 C49 C50 111.9(8) . .
N1 C49 H49A 109.2 . .
C50 C49 H49A 109.2 . .
N1 C49 H49B 109.2 . .
C50 C49 H49B 109.2 . .
H49A C49 H49B 107.9 . .
C49 C50 H50A 109.5 . .
C49 C50 H50B 109.5 . .
H50A C50 H50B 109.5 . .
C49 C50 H50C 109.5 . .
H50A C50 H50C 109.5 . .
H50B C50 H50C 109.5 . .
N1 C51 C52 111.2(6) . .
N1 C51 H51A 109.4 . .
C52 C51 H51A 109.4 . .
N1 C51 H51B 109.4 . .
C52 C51 H51B 109.4 . .
H51A C51 H51B 108.0 . .
C51 C52 H52A 109.5 . .
C51 C52 H52B 109.5 . .
H52A C52 H52B 109.5 . .
C51 C52 H52C 109.5 . .
H52A C52 H52C 109.5 . .
H52B C52 H52C 109.5 . .
O9 C53 N1 124.8(6) . .
O9 C53 H53 117.6 . .
N1 C53 H53 117.6 . .
O16 C54 N2 126.0(8) . .
O16 C54 H54 117.0 . .
N2 C54 H54 117.0 . .
C58 C55 N2 103.8(18) . .
C58 C55 H55A 111.0 . .
N2 C55 H55A 111.0 . .
C58 C55 H55B 111.0 . .
N2 C55 H55B 111.0 . .
H55A C55 H55B 109.0 . .
N2 C56 C57 114.2(10) . .
N2 C56 H56A 108.7 . .
C57 C56 H56A 108.7 . .
N2 C56 H56B 108.7 . .
C57 C56 H56B 108.7 . .
H56A C56 H56B 107.6 . .
C56 C57 H57A 109.5 . .
C56 C57 H57B 109.5 . .
H57A C57 H57B 109.5 . .
C56 C57 H57C 109.5 . .
H57A C57 H57C 109.5 . .
H57B C57 H57C 109.5 . .
C55 C58 H58A 109.5 . .
C55 C58 H58B 109.5 . .
H58A C58 H58B 109.5 . .
C55 C58 H58C 109.5 . .
H58A C58 H58C 109.5 . .
H58B C58 H58C 109.5 . .
O15 C59 N4 129.3(18) . .
O15 C59 H59 115.4 . .
N4 C59 H59 115.4 . .
C62 C60 N4 107.4(14) . .
C62 C60 H60A 110.2 . .
N4 C60 H60A 110.2 . .
C62 C60 H60B 110.2 . .
N4 C60 H60B 110.2 . .
H60A C60 H60B 108.5 . .
N4 C61 C63 116.6(12) . .
N4 C61 H61A 108.1 . .
C63 C61 H61A 108.1 . .
N4 C61 H61B 108.2 . .
C63 C61 H61B 108.1 . .
H61A C61 H61B 107.3 . .
C60 C62 H62A 109.5 . .
C60 C62 H62B 109.5 . .
H62A C62 H62B 109.5 . .
C60 C62 H62C 109.5 . .
H62A C62 H62C 109.5 . .
H62B C62 H62C 109.5 . .
C61 C63 H63A 109.5 . .
C61 C63 H63B 109.5 . .
H63A C63 H63B 109.5 . .
C61 C63 H63C 109.5 . .
H63A C63 H63C 109.5 . .
H63B C63 H63C 109.5 . .
O14 C64 N3 130.4(16) . .
O14 C64 H64 114.8 . .
N3 C64 H64 114.8 . .
N3 C65 C68 111.3(15) . .
N3 C65 H65A 109.4 . .
C68 C65 H65A 109.4 . .
N3 C65 H65B 109.4 . .
C68 C65 H65B 109.4 . .
H65A C65 H65B 108.0 . .
C67 C66 N3 111.7(13) . .
C67 C66 H66A 109.3 . .
N3 C66 H66A 109.3 . .
C67 C66 H66B 109.3 . .
N3 C66 H66B 109.3 . .
H66A C66 H66B 107.9 . .
C66 C67 H67A 109.5 . .
C66 C67 H67B 109.5 . .
H67A C67 H67B 109.5 . .
C66 C67 H67C 109.5 . .
H67A C67 H67C 109.5 . .
H67B C67 H67C 109.5 . .
C65 C68 H68A 109.5 . .
C65 C68 H68B 109.4 . .
H68A C68 H68B 109.5 . .
C65 C68 H68C 109.5 . .
H68A C68 H68C 109.5 . .
H68B C68 H68C 109.5 . .

loop_
_geom_bond_atom_site_label_1
_geom_bond_atom_site_label_2
_geom_bond_distance
_geom_bond_site_symmetry_2
Cd1 O7 2.204(3) 2_666
Cd1 O7 2.204(3) .
Cd1 O10 2.260(3) .
Cd1 O10 2.260(3) 2_666
Cd1 O4 2.337(3) .
Cd1 O4 2.337(3) 2_666
Cd2 O11 2.196(3) 2_666
Cd2 O8 2.208(3) .
Cd2 O9 2.297(4) .
Cd2 O16 2.359(4) .
Cd2 O3 2.385(3) 2_666
Cd2 O4 2.386(3) 2_666
Cd2 C1 2.724(5) 2_666
O1 C8 1.368(6) .
O1 C16 1.437(7) .
O2 C14 1.378(5) .
O2 C15 1.422(6) .
O3 C1 1.248(6) .
O3 Cd2 2.385(3) 2_666
O4 C1 1.275(6) .
O4 Cd2 2.386(3) 2_666
O5 C45 1.353(6) .
O5 C44 1.443(7) .
O6 C42 1.360(6) .
O6 C43 1.427(8) .
O7 C48 1.255(6) .
O8 C48 1.262(6) .
O9 C53 1.237(7) .
O10 C17 1.253(6) .
O11 C17 1.267(6) .
O11 Cd2 2.196(3) 2_666
O12 C29 1.371(6) .
O12 C30 1.427(6) .
O13 C32 1.364(6) .
O13 C31 1.438(7) .
O14 C64 1.255(16) .
O15 C59 1.264(17) .
O16 C54 1.232(9) .
N1 C53 1.310(8) .
N1 C49 1.463(9) .
N1 C51 1.467(9) .
N2 C54 1.304(9) .
N2 C55 1.484(14) .
N2 C56 1.484(13) .
N3 C64 1.305(18) .
N3 C65 1.460(16) .
N3 C66 1.511(16) .
N4 C59 1.266(15) .
N4 C61 1.429(14) .
N4 C60 1.569(18) .
C1 C2 1.489(6) .
C1 Cd2 2.724(5) 2_666
C2 C7 1.380(7) .
C2 C3 1.391(7) .
C3 C4 1.387(7) .
C3 H3 0.9500 .
C4 C5 1.392(7) .
C4 H4 0.9500 .
C5 C6 1.393(7) .
C5 C11 1.490(6) .
C6 C7 1.389(7) .
C6 H6 0.9500 .
C7 H7 0.9500 .
C8 C9 1.354(6) .
C8 C14 1.430(7) 2_576
C9 C10 1.439(7) .
C9 H9 0.9500 .
C10 C11 1.400(6) .
C10 C12 1.431(6) 2_576
C11 C12 1.411(7) .
C12 C13 1.421(6) .
C12 C10 1.431(6) 2_576
C13 C14 1.355(7) .
C13 H13 0.9500 .
C14 C8 1.430(7) 2_576
C15 H15A 0.9800 .
C15 H15B 0.9800 .
C15 H15C 0.9800 .
C16 H16A 0.9800 .
C16 H16B 0.9800 .
C16 H16C 0.9800 .
C17 C18 1.487(6) .
C18 C19 1.382(7) .
C18 C23 1.393(7) .
C19 C20 1.386(7) .
C19 H19 0.9500 .
C20 C21 1.394(7) .
C20 H20 0.9500 .
C21 C22 1.395(8) .
C21 C26 1.491(7) .
C22 C23 1.378(7) .
C22 H22 0.9500 .
C23 H23 0.9500 .
C24 C32 1.350(7) 2_765
C24 C25 1.434(7) .
C24 H24 0.9500 .
C25 C26 1.409(7) .
C25 C27 1.428(7) 2_765
C26 C27 1.417(7) .
C27 C25 1.428(7) 2_765
C27 C28 1.437(7) .
C28 C29 1.348(7) .
C28 H28 0.9500 .
C29 C32 1.428(7) .
C30 H30A 0.9800 .
C30 H30B 0.9800 .
C30 H30C 0.9800 .
C31 H31A 0.9800 .
C31 H31B 0.9800 .
C31 H31C 0.9800 .
C32 C24 1.350(7) 2_765
C33 C34 1.384(7) .
C33 C38 1.393(7) .
C33 C48 1.506(6) .
C34 C35 1.389(7) .
C34 H34 0.9500 .
C35 C36 1.395(7) .
C35 H35 0.9500 .
C36 C37 1.390(7) .
C36 C39 1.490(7) .
C37 C38 1.386(7) .
C37 H37 0.9500 .
C38 H38 0.9500 .
C39 C47 1.400(7) 2_675
C39 C40 1.407(7) .
C40 C41 1.425(7) .
C40 C47 1.434(7) .
C41 C42 1.361(7) .
C41 H41 0.9500 .
C42 C45 1.432(8) .
C43 H43A 0.9800 .
C43 H43B 0.9800 .
C43 H43C 0.9800 .
C44 H44A 0.9800 .
C44 H44B 0.9800 .
C44 H44C 0.9800 .
C45 C46 1.357(7) .
C46 C47 1.440(6) .
C46 H46 0.9500 .
C47 C39 1.400(7) 2_675
C49 C50 1.507(14) .
C49 H49A 0.9900 .
C49 H49B 0.9900 .
C50 H50A 0.9800 .
C50 H50B 0.9800 .
C50 H50C 0.9800 .
C51 C52 1.494(12) .
C51 H51A 0.9900 .
C51 H51B 0.9900 .
C52 H52A 0.9800 .
C52 H52B 0.9800 .
C52 H52C 0.9800 .
C53 H53 0.9500 .
C54 H54 0.9500 .
C55 C58 1.45(2) .
C55 H55A 0.9900 .
C55 H55B 0.9900 .
C56 C57 1.505(18) .
C56 H56A 0.9900 .
C56 H56B 0.9900 .
C57 H57A 0.9800 .
C57 H57B 0.9800 .
C57 H57C 0.9800 .
C58 H58A 0.9800 .
C58 H58B 0.9800 .
C58 H58C 0.9800 .
C59 H59 0.9500 .
C60 C62 1.418(19) .
C60 H60A 0.9900 .
C60 H60B 0.9900 .
C61 C63 1.463(15) .
C61 H61A 0.9900 .
C61 H61B 0.9900 .
C62 H62A 0.9800 .
C62 H62B 0.9800 .
C62 H62C 0.9800 .
C63 H63A 0.9800 .
C63 H63B 0.9800 .
C63 H63C 0.9800 .
C64 H64 0.9500 .
C65 C68 1.47(2) .
C65 H65A 0.9900 .
C65 H65B 0.9900 .
C66 C67 1.400(18) .
C66 H66A 0.9900 .
C66 H66B 0.9900 .
C67 H67A 0.9800 .
C67 H67B 0.9800 .
C67 H67C 0.9800 .
C68 H68A 0.9800 .
C68 H68B 0.9800 .
C68 H68C 0.9800 .

loop_
_geom_torsion_atom_site_label_1
_geom_torsion_atom_site_label_2
_geom_torsion_atom_site_label_3
_geom_torsion_atom_site_label_4
_geom_torsion
_geom_torsion_site_symmetry_1
_geom_torsion_site_symmetry_4
O7 Cd1 O4 C1 48.5(4) 2_666 .
O7 Cd1 O4 C1 -131.5(4) . .
O10 Cd1 O4 C1 139.5(4) . .
O10 Cd1 O4 C1 -40.5(4) 2_666 .
O4 Cd1 O4 C1 -109(100) 2_666 .
O7 Cd1 O4 Cd2 -52.53(13) 2_666 2_666
O7 Cd1 O4 Cd2 127.47(13) . 2_666
O10 Cd1 O4 Cd2 38.50(12) . 2_666
O10 Cd1 O4 Cd2 -141.50(12) 2_666 2_666
O4 Cd1 O4 Cd2 150(100) 2_666 2_666
O7 Cd1 O7 C48 -80(100) 2_666 .
O10 Cd1 O7 C48 -170.0(5) . .
O10 Cd1 O7 C48 10.0(5) 2_666 .
O4 Cd1 O7 C48 106.5(5) . .
O4 Cd1 O7 C48 -73.5(5) 2_666 .
O11 Cd2 O8 C48 -94.4(4) 2_666 .
O9 Cd2 O8 C48 156.5(4) . .
O16 Cd2 O8 C48 125.6(4) . .
O3 Cd2 O8 C48 54.9(4) 2_666 .
O4 Cd2 O8 C48 -0.3(4) 2_666 .
C1 Cd2 O8 C48 28.2(4) 2_666 .
O11 Cd2 O9 C53 -96.0(6) 2_666 .
O8 Cd2 O9 C53 13.0(6) . .
O16 Cd2 O9 C53 -179.3(6) . .
O3 Cd2 O9 C53 106.0(6) 2_666 .
O4 Cd2 O9 C53 115.1(6) 2_666 .
C1 Cd2 O9 C53 111.0(6) 2_666 .
O7 Cd1 O10 C17 125.5(4) 2_666 .
O7 Cd1 O10 C17 -54.5(4) . .
O10 Cd1 O10 C17 -152(100) 2_666 .
O4 Cd1 O10 C17 38.1(4) . .
O4 Cd1 O10 C17 -141.9(4) 2_666 .
O11 Cd2 O16 C54 -163.1(6) 2_666 .
O8 Cd2 O16 C54 -20.0(8) . .
O9 Cd2 O16 C54 -51.1(6) . .
O3 Cd2 O16 C54 54.2(6) 2_666 .
O4 Cd2 O16 C54 107.9(6) 2_666 .
C1 Cd2 O16 C54 81.6(6) 2_666 .
Cd2 O3 C1 O4 -7.6(5) 2_666 .
Cd2 O3 C1 C2 170.8(4) 2_666 .
Cd1 O4 C1 O3 -99.2(5) . .
Cd2 O4 C1 O3 7.6(5) 2_666 .
Cd1 O4 C1 C2 82.4(5) . .
Cd2 O4 C1 C2 -170.9(4) 2_666 .
Cd1 O4 C1 Cd2 -106.7(3) . 2_666
O3 C1 C2 C7 -172.7(5) . .
O4 C1 C2 C7 5.8(7) . .
Cd2 C1 C2 C7 -77(3) 2_666 .
O3 C1 C2 C3 6.6(7) . .
O4 C1 C2 C3 -174.9(4) . .
Cd2 C1 C2 C3 102(3) 2_666 .
C7 C2 C3 C4 0.3(8) . .
C1 C2 C3 C4 -179.0(5) . .
C2 C3 C4 C5 1.3(8) . .
C3 C4 C5 C6 -1.5(8) . .
C3 C4 C5 C11 178.3(5) . .
C4 C5 C6 C7 0.1(7) . .
C11 C5 C6 C7 -179.7(4) . .
C3 C2 C7 C6 -1.7(7) . .
C1 C2 C7 C6 177.6(4) . .
C5 C6 C7 C2 1.5(7) . .
C16 O1 C8 C9 -4.5(9) . .
C16 O1 C8 C14 173.8(6) . 2_576
O1 C8 C9 C10 179.6(5) . .
C14 C8 C9 C10 1.4(9) 2_576 .
C8 C9 C10 C11 -179.6(5) . .
C8 C9 C10 C12 -1.4(8) . 2_576
C12 C10 C11 C12 0.7(9) 2_576 .
C9 C10 C11 C12 178.9(5) . .
C12 C10 C11 C5 -179.4(5) 2_576 .
C9 C10 C11 C5 -1.3(8) . .
C4 C5 C11 C10 103.4(6) . .
C6 C5 C11 C10 -76.7(7) . .
C4 C5 C11 C12 -76.7(7) . .
C6 C5 C11 C12 103.2(6) . .
C10 C11 C12 C13 178.1(5) . .
C5 C11 C12 C13 -1.7(8) . .
C10 C11 C12 C10 -0.7(9) . 2_576
C5 C11 C12 C10 179.4(5) . 2_576
C11 C12 C13 C14 179.8(5) . .
C10 C12 C13 C14 -1.4(8) 2_576 .
C12 C13 C14 O2 -178.3(5) . .
C12 C13 C14 C8 1.4(8) . 2_576
C15 O2 C14 C13 -12.3(8) . .
C15 O2 C14 C8 168.0(5) . 2_576
Cd1 O10 C17 O11 -85.2(5) . .
Cd1 O10 C17 C18 96.9(4) . .
Cd2 O11 C17 O10 17.7(6) 2_666 .
Cd2 O11 C17 C18 -164.3(3) 2_666 .
O10 C17 C18 C19 -158.8(4) . .
O11 C17 C18 C19 23.1(7) . .
O10 C17 C18 C23 22.1(7) . .
O11 C17 C18 C23 -155.9(5) . .
C23 C18 C19 C20 0.0(8) . .
C17 C18 C19 C20 -179.1(5) . .
C18 C19 C20 C21 3.0(8) . .
C19 C20 C21 C22 -3.1(8) . .
C19 C20 C21 C26 176.1(5) . .
C20 C21 C22 C23 0.2(8) . .
C26 C21 C22 C23 -178.9(5) . .
C21 C22 C23 C18 2.8(8) . .
C19 C18 C23 C22 -2.9(8) . .
C17 C18 C23 C22 176.2(5) . .
C32 C24 C25 C26 178.9(6) 2_765 .
C32 C24 C25 C27 -2.0(9) 2_765 2_765
C27 C25 C26 C27 0.3(10) 2_765 .
C24 C25 C26 C27 179.4(6) . .
C27 C25 C26 C21 -179.3(5) 2_765 .
C24 C25 C26 C21 -0.2(9) . .
C22 C21 C26 C25 108.6(6) . .
C20 C21 C26 C25 -70.5(8) . .
C22 C21 C26 C27 -71.0(8) . .
C20 C21 C26 C27 109.9(6) . .
C25 C26 C27 C25 -0.3(10) . 2_765
C21 C26 C27 C25 179.3(5) . 2_765
C25 C26 C27 C28 178.6(6) . .
C21 C26 C27 C28 -1.8(9) . .
C26 C27 C28 C29 179.0(6) . .
C25 C27 C28 C29 -2.1(9) 2_765 .
C27 C28 C29 O12 -179.3(5) . .
C27 C28 C29 C32 1.3(9) . .
C30 O12 C29 C28 -5.0(9) . .
C30 O12 C29 C32 174.4(5) . .
C31 O13 C32 C24 -2.9(9) . 2_765
C31 O13 C32 C29 177.8(6) . .
C28 C29 C32 C24 1.3(9) . 2_765
O12 C29 C32 C24 -178.2(5) . 2_765
C28 C29 C32 O13 -179.3(5) . .
O12 C29 C32 O13 1.2(7) . .
C38 C33 C34 C35 2.1(7) . .
C48 C33 C34 C35 -177.1(4) . .
C33 C34 C35 C36 -0.8(8) . .
C34 C35 C36 C37 -2.0(8) . .
C34 C35 C36 C39 173.6(5) . .
C35 C36 C37 C38 3.7(7) . .
C39 C36 C37 C38 -172.0(5) . .
C36 C37 C38 C33 -2.4(7) . .
C34 C33 C38 C37 -0.5(7) . .
C48 C33 C38 C37 178.7(4) . .
C37 C36 C39 C47 -112.8(6) . 2_675
C35 C36 C39 C47 71.6(7) . 2_675
C37 C36 C39 C40 66.2(7) . .
C35 C36 C39 C40 -109.3(6) . .
C47 C39 C40 C41 -178.5(5) 2_675 .
C36 C39 C40 C41 2.4(8) . .
C47 C39 C40 C47 -0.6(9) 2_675 .
C36 C39 C40 C47 -179.6(4) . .
C39 C40 C41 C42 -178.1(5) . .
C47 C40 C41 C42 3.9(8) . .
C43 O6 C42 C41 0.4(10) . .
C43 O6 C42 C45 -179.3(6) . .
C40 C41 C42 O6 178.9(5) . .
C40 C41 C42 C45 -1.4(9) . .
C44 O5 C45 C46 5.6(10) . .
C44 O5 C45 C42 -175.7(6) . .
O6 C42 C45 O5 -1.5(8) . .
C41 C42 C45 O5 178.7(6) . .
O6 C42 C45 C46 177.3(6) . .
C41 C42 C45 C46 -2.5(9) . .
O5 C45 C46 C47 -177.6(6) . .
C42 C45 C46 C47 3.7(9) . .
C39 C40 C47 C39 0.6(8) . 2_675
C41 C40 C47 C39 178.6(5) . 2_675
C39 C40 C47 C46 179.4(5) . .
C41 C40 C47 C46 -2.5(7) . .
C45 C46 C47 C39 177.6(5) . 2_675
C45 C46 C47 C40 -1.2(8) . .
Cd1 O7 C48 O8 39.1(8) . .
Cd1 O7 C48 C33 -140.8(4) . .
Cd2 O8 C48 O7 8.1(7) . .
Cd2 O8 C48 C33 -172.0(3) . .
C34 C33 C48 O7 164.7(5) . .
C38 C33 C48 O7 -14.5(6) . .
C34 C33 C48 O8 -15.2(7) . .
C38 C33 C48 O8 165.6(4) . .
C53 N1 C49 C50 104.1(9) . .
C51 N1 C49 C50 -77.3(10) . .
C53 N1 C51 C52 79.4(9) . .
C49 N1 C51 C52 -99.2(9) . .
Cd2 O9 C53 N1 -143.0(6) . .
C49 N1 C53 O9 -177.5(7) . .
C51 N1 C53 O9 3.9(11) . .
Cd2 O16 C54 N2 -151.4(7) . .
C55 N2 C54 O16 5.2(15) . .
C56 N2 C54 O16 178.6(10) . .
C54 N2 C55 C58 -86.5(15) . .
C56 N2 C55 C58 99.9(15) . .
C54 N2 C56 C57 -103.1(12) . .
C55 N2 C56 C57 70.4(16) . .
C61 N4 C59 O15 177.0(13) . .
C60 N4 C59 O15 -9(2) . .
C59 N4 C60 C62 102.9(15) . .
C61 N4 C60 C62 -82.0(14) . .
C59 N4 C61 C63 109.1(17) . .
C60 N4 C61 C63 -65.2(15) . .
C65 N3 C64 O14 1(3) . .
C66 N3 C64 O14 178.2(17) . .
C64 N3 C65 C68 -118(2) . .
C66 N3 C65 C68 64(2) . .
C64 N3 C66 C67 -105.6(18) . .
C65 N3 C66 C67 72.1(18) . .
